data_4332793
loop_
_publ_author_name
'Green, Shaun P.'
'Jones, Cameron'
'Lippert, Kai-Alexander'
'Mills, David P.'
'Stasch, Andreas'

_publ_section_title
;
 Complexes of an Anionic Gallium(I)N-Heterocyclic Carbene Analogue with
 Group 14 Element(II) Fragments:&#x00A0; Synthetic, Structural and
 Theoretical Studies
;
_journal_issue 18
_journal_name_full 'Inorganic Chemistry'
_journal_page_first 7242
_journal_page_last 7251
_journal_paper_doi 10.1021/ic060851t
_journal_volume 45
_journal_year 2006
_chemical_formula_sum 'C71 H121 Ga2 K N6 Si2 Sn'
_chemical_formula_weight 1412.15
_chemical_name_systematic
; 
 ? 
;
_space_group_IT_number 2
_symmetry_cell_setting triclinic
_symmetry_space_group_name_Hall '-P 1'
_symmetry_space_group_name_H-M 'P -1'
_atom_sites_solution_hydrogens geom
_atom_sites_solution_primary direct
_atom_sites_solution_secondary difmap
_audit_creation_method SHELXL-97
_cell_angle_alpha 77.940(10)
_cell_angle_beta 76.270(10)
_cell_angle_gamma 71.460(10)
_cell_formula_units_Z 2
_cell_length_a 14.4970(19)
_cell_length_b 16.782(2)
_cell_length_c 17.605(3)
_cell_measurement_temperature 150(2)
_cell_volume 3903.1(10)
_computing_structure_refinement 'SHELXL-97 (Sheldrick, 1997)'
_computing_structure_solution 'SHELXS-97 (Sheldrick, 1990)'
_diffrn_ambient_temperature 150(2)
_diffrn_measured_fraction_theta_full 0.984
_diffrn_measured_fraction_theta_max 0.984
_diffrn_measurement_device_type 'Nonius Kappa CCD'
_diffrn_radiation_monochromator graphite
_diffrn_radiation_source 'fine-focus sealed tube'
_diffrn_radiation_type MoK\a
_diffrn_radiation_wavelength 0.71073
_diffrn_reflns_av_R_equivalents 0.0911
_diffrn_reflns_av_sigmaI/netI 0.0689
_diffrn_reflns_limit_h_max 18
_diffrn_reflns_limit_h_min -17
_diffrn_reflns_limit_k_max 20
_diffrn_reflns_limit_k_min -20
_diffrn_reflns_limit_l_max 22
_diffrn_reflns_limit_l_min -21
_diffrn_reflns_number 55245
_diffrn_reflns_theta_full 26.48
_diffrn_reflns_theta_max 26.48
_diffrn_reflns_theta_min 2.93
_exptl_absorpt_coefficient_mu 1.127
_exptl_absorpt_correction_T_max 0.850
_exptl_absorpt_correction_T_min 0.704
_exptl_absorpt_correction_type multi-scan
_exptl_absorpt_process_details 'Sortav (Blessing, 1995)'
_exptl_crystal_colour orange
_exptl_crystal_density_diffrn 1.202
_exptl_crystal_density_method 'not measured'
_exptl_crystal_description block
_exptl_crystal_F_000 1496
_exptl_crystal_size_max 0.25
_exptl_crystal_size_mid 0.25
_exptl_crystal_size_min 0.20
_refine_diff_density_max 1.216
_refine_diff_density_min -0.829
_refine_diff_density_rms 0.090
_refine_ls_extinction_method none
_refine_ls_goodness_of_fit_ref 1.041
_refine_ls_hydrogen_treatment constr
_refine_ls_matrix_type full
_refine_ls_number_parameters 746
_refine_ls_number_reflns 15862
_refine_ls_number_restraints 6
_refine_ls_restrained_S_all 1.045
_refine_ls_R_factor_all 0.0653
_refine_ls_R_factor_gt 0.0462
_refine_ls_shift/su_max 0.001
_refine_ls_shift/su_mean 0.000
_refine_ls_structure_factor_coef Fsqd
_refine_ls_weighting_details 'calc w=1/[\s^2^(Fo^2^)+(0.0396P)^2^+4.3243P] where P=(Fo^2^+2Fc^2^)/3'
_refine_ls_weighting_scheme calc
_refine_ls_wR_factor_gt 0.1053
_refine_ls_wR_factor_ref 0.1142
_reflns_number_gt 12436
_reflns_number_total 15862
_reflns_threshold_expression >2sigma(I)
_cod_data_source_file ic060851tsup3.cif
_cod_data_source_block compound5
_cod_original_cell_volume 3903.1(9)
_cod_original_sg_symbol_H-M P-1
_cod_database_code 4332793

loop_
_symmetry_equiv_pos_as_xyz
'x, y, z'
'-x, -y, -z'

loop_
_atom_site_label
_atom_site_type_symbol
_atom_site_fract_x
_atom_site_fract_y
_atom_site_fract_z
_atom_site_U_iso_or_equiv
_atom_site_adp_type
_atom_site_occupancy
_atom_site_symmetry_multiplicity
_atom_site_calc_flag
_atom_site_refinement_flags
Sn1 Sn 0.805071(16) 0.235688(14) 0.196484(12) 0.02366(7) Uani 1 1 d .
Ga1 Ga 0.76942(3) 0.36304(2) 0.27734(2) 0.02497(9) Uani 1 1 d .
Ga2 Ga 0.64344(3) 0.19063(2) 0.266558(19) 0.02283(9) Uani 1 1 d .
K1 K 1.05013(6) 0.16928(6) 0.22745(5) 0.0372(2) Uani 1 1 d .
Si1 Si 0.77650(8) 0.39882(7) 0.03999(6) 0.0337(2) Uani 1 1 d .
Si2 Si 0.82684(8) 0.20824(7) 0.00976(6) 0.0329(2) Uani 1 1 d .
N1 N 0.8558(2) 0.35021(18) 0.34897(15) 0.0255(6) Uani 1 1 d .
N2 N 0.6980(2) 0.46842(18) 0.31317(16) 0.0301(6) Uani 1 1 d .
N3 N 0.5807(2) 0.15529(18) 0.37022(15) 0.0251(6) Uani 1 1 d .
N4 N 0.54361(19) 0.16771(18) 0.22837(15) 0.0250(6) Uani 1 1 d .
N5 N 1.2146(2) 0.1380(2) 0.10798(19) 0.0417(8) Uani 1 1 d .
N6 N 1.1287(2) 0.0002(2) 0.20314(19) 0.0431(8) Uani 1 1 d .
C1 C 0.8205(3) 0.4194(2) 0.3910(2) 0.0311(8) Uani 1 1 d .
H1 H 0.8525 0.4234 0.4308 0.037 Uiso 1 1 calc R
C2 C 0.7400(3) 0.4794(2) 0.3728(2) 0.0325(8) Uani 1 1 d .
H2 H 0.7122 0.5279 0.3992 0.039 Uiso 1 1 calc R
C3 C 0.9549(2) 0.3004(2) 0.35002(18) 0.0262(7) Uani 1 1 d .
C4 C 1.0340(3) 0.3323(2) 0.3041(2) 0.0300(8) Uani 1 1 d .
C5 C 1.1310(3) 0.2845(2) 0.3083(2) 0.0355(8) Uani 1 1 d .
H5 H 1.1840 0.3060 0.2783 0.043 Uiso 1 1 calc R
C6 C 1.1519(3) 0.2063(3) 0.3554(2) 0.0375(9) Uani 1 1 d .
H6 H 1.2186 0.1746 0.3578 0.045 Uiso 1 1 calc R
C7 C 1.0751(3) 0.1745(2) 0.3989(2) 0.0360(8) Uani 1 1 d .
H7 H 1.0897 0.1203 0.4305 0.043 Uiso 1 1 calc R
C8 C 0.9767(3) 0.2206(2) 0.39710(19) 0.0316(8) Uani 1 1 d .
C9 C 1.0150(3) 0.4169(2) 0.2500(2) 0.0380(9) Uani 1 1 d .
H9 H 0.9431 0.4364 0.2467 0.046 Uiso 1 1 calc R
C10 C 1.0375(4) 0.4846(3) 0.2835(3) 0.0631(13) Uani 1 1 d .
H10A H 0.9927 0.4948 0.3341 0.095 Uiso 1 1 calc R
H10B H 1.0278 0.5375 0.2462 0.095 Uiso 1 1 calc R
H10C H 1.1062 0.4648 0.2917 0.095 Uiso 1 1 calc R
C11 C 1.0742(3) 0.4084(3) 0.1663(2) 0.0496(11) Uani 1 1 d .
H11A H 1.1450 0.3948 0.1670 0.074 Uiso 1 1 calc R
H11B H 1.0538 0.4621 0.1315 0.074 Uiso 1 1 calc R
H11C H 1.0618 0.3630 0.1467 0.074 Uiso 1 1 calc R
C12 C 0.8943(3) 0.1832(3) 0.4455(2) 0.0379(9) Uani 1 1 d .
H12 H 0.8300 0.2256 0.4370 0.045 Uiso 1 1 calc R
C13 C 0.8975(4) 0.1031(4) 0.4190(3) 0.0797(18) Uani 1 1 d .
H13A H 0.9606 0.0605 0.4252 0.120 Uiso 1 1 calc R
H13B H 0.8910 0.1148 0.3633 0.120 Uiso 1 1 calc R
H13C H 0.8428 0.0816 0.4510 0.120 Uiso 1 1 calc R
C14 C 0.8954(5) 0.1683(4) 0.5319(3) 0.0845(18) Uani 1 1 d U
H14A H 0.8455 0.1394 0.5604 0.127 Uiso 1 1 calc R
H14B H 0.8806 0.2229 0.5506 0.127 Uiso 1 1 calc R
H14C H 0.9610 0.1328 0.5415 0.127 Uiso 1 1 calc R
C15 C 0.6279(3) 0.5413(2) 0.2801(2) 0.0341(8) Uani 1 1 d .
C16 C 0.6591(3) 0.6125(2) 0.2384(2) 0.0380(9) Uani 1 1 d .
C17 C 0.5900(3) 0.6821(3) 0.2069(3) 0.0512(11) Uani 1 1 d .
H17 H 0.6101 0.7306 0.1792 0.061 Uiso 1 1 calc R
C18 C 0.4931(3) 0.6825(3) 0.2147(3) 0.0574(12) Uani 1 1 d .
H18 H 0.4471 0.7307 0.1924 0.069 Uiso 1 1 calc R
C19 C 0.4628(3) 0.6125(3) 0.2552(3) 0.0506(11) Uani 1 1 d .
H19 H 0.3961 0.6129 0.2599 0.061 Uiso 1 1 calc R
C20 C 0.5290(3) 0.5410(3) 0.2893(2) 0.0400(9) Uani 1 1 d .
C21 C 0.7660(3) 0.6146(2) 0.2250(2) 0.0421(9) Uani 1 1 d .
H21 H 0.8062 0.5573 0.2461 0.051 Uiso 1 1 calc R
C22 C 0.7750(4) 0.6795(3) 0.2701(3) 0.0667(14) Uani 1 1 d .
H22A H 0.7328 0.7358 0.2528 0.100 Uiso 1 1 calc R
H22B H 0.8440 0.6809 0.2594 0.100 Uiso 1 1 calc R
H22C H 0.7539 0.6634 0.3268 0.100 Uiso 1 1 calc R
C23 C 0.8092(4) 0.6335(4) 0.1378(3) 0.0702(15) Uani 1 1 d .
H23A H 0.8017 0.5927 0.1089 0.105 Uiso 1 1 calc R
H23B H 0.8796 0.6289 0.1317 0.105 Uiso 1 1 calc R
H23C H 0.7741 0.6912 0.1167 0.105 Uiso 1 1 calc R
C24 C 0.4929(3) 0.4665(3) 0.3353(2) 0.0432(10) Uani 1 1 d .
H24 H 0.5506 0.4226 0.3549 0.052 Uiso 1 1 calc R
C25 C 0.4142(4) 0.4915(3) 0.4067(3) 0.0671(14) Uani 1 1 d .
H25A H 0.3563 0.5343 0.3892 0.101 Uiso 1 1 calc R
H25B H 0.4406 0.5152 0.4404 0.101 Uiso 1 1 calc R
H25C H 0.3948 0.4414 0.4366 0.101 Uiso 1 1 calc R
C26 C 0.4555(4) 0.4264(4) 0.2833(3) 0.0712(15) Uani 1 1 d .
H26A H 0.3968 0.4671 0.2652 0.107 Uiso 1 1 calc R
H26B H 0.4382 0.3755 0.3137 0.107 Uiso 1 1 calc R
H26C H 0.5074 0.4106 0.2375 0.107 Uiso 1 1 calc R
C27 C 0.4963(2) 0.1345(2) 0.36523(19) 0.0291(8) Uani 1 1 d .
H27 H 0.4538 0.1168 0.4113 0.035 Uiso 1 1 calc R
C28 C 0.4778(2) 0.1405(2) 0.29308(19) 0.0290(8) Uani 1 1 d .
H28 H 0.4219 0.1269 0.2860 0.035 Uiso 1 1 calc R
C29 C 0.6207(2) 0.1167(2) 0.44049(18) 0.0248(7) Uani 1 1 d .
C30 C 0.6718(2) 0.0293(2) 0.44896(19) 0.0269(7) Uani 1 1 d .
C31 C 0.7033(3) -0.0100(2) 0.5197(2) 0.0340(8) Uani 1 1 d .
H31 H 0.7366 -0.0691 0.5263 0.041 Uiso 1 1 calc R
C32 C 0.6867(3) 0.0362(3) 0.5811(2) 0.0374(9) Uani 1 1 d .
H32 H 0.7082 0.0087 0.6293 0.045 Uiso 1 1 calc R
C33 C 0.6389(3) 0.1217(3) 0.57184(19) 0.0354(9) Uani 1 1 d .
H33 H 0.6289 0.1528 0.6139 0.043 Uiso 1 1 calc R
C34 C 0.6046(3) 0.1642(2) 0.50215(19) 0.0290(8) Uani 1 1 d .
C35 C 0.6945(3) -0.0231(2) 0.3826(2) 0.0314(8) Uani 1 1 d .
H35 H 0.6653 0.0154 0.3374 0.038 Uiso 1 1 calc R
C36 C 0.6471(3) -0.0958(3) 0.4060(2) 0.0489(11) Uani 1 1 d .
H36A H 0.6740 -0.1347 0.4504 0.073 Uiso 1 1 calc R
H36B H 0.6615 -0.1265 0.3610 0.073 Uiso 1 1 calc R
H36C H 0.5753 -0.0730 0.4216 0.073 Uiso 1 1 calc R
C37 C 0.8058(3) -0.0557(3) 0.3535(3) 0.0555(12) Uani 1 1 d .
H37A H 0.8339 -0.0076 0.3357 0.083 Uiso 1 1 calc R
H37B H 0.8180 -0.0872 0.3093 0.083 Uiso 1 1 calc R
H37C H 0.8369 -0.0934 0.3966 0.083 Uiso 1 1 calc R
C38 C 0.5508(3) 0.2582(2) 0.4954(2) 0.0342(8) Uani 1 1 d .
H38 H 0.5250 0.2760 0.4447 0.041 Uiso 1 1 calc R
C39 C 0.4632(4) 0.2784(3) 0.5640(3) 0.0651(14) Uani 1 1 d .
H39A H 0.4874 0.2615 0.6141 0.098 Uiso 1 1 calc R
H39B H 0.4163 0.2471 0.5643 0.098 Uiso 1 1 calc R
H39C H 0.4299 0.3395 0.5574 0.098 Uiso 1 1 calc R
C40 C 0.6205(3) 0.3100(3) 0.4944(3) 0.0590(12) Uani 1 1 d .
H40A H 0.6479 0.2920 0.5431 0.088 Uiso 1 1 calc R
H40B H 0.5839 0.3704 0.4909 0.088 Uiso 1 1 calc R
H40C H 0.6745 0.3010 0.4487 0.088 Uiso 1 1 calc R
C41 C 0.5390(2) 0.1543(2) 0.15206(18) 0.0245(7) Uani 1 1 d .
C42 C 0.5593(2) 0.0711(2) 0.13521(19) 0.0283(8) Uani 1 1 d .
C43 C 0.5527(3) 0.0613(3) 0.0598(2) 0.0344(8) Uani 1 1 d .
H43 H 0.5654 0.0057 0.0478 0.041 Uiso 1 1 calc R
C44 C 0.5285(3) 0.1294(3) 0.0029(2) 0.0385(9) Uani 1 1 d .
H44 H 0.5256 0.1210 -0.0480 0.046 Uiso 1 1 calc R
C45 C 0.5084(3) 0.2104(3) 0.0197(2) 0.0347(8) Uani 1 1 d .
H45 H 0.4915 0.2575 -0.0202 0.042 Uiso 1 1 calc R
C46 C 0.5123(2) 0.2250(2) 0.09385(19) 0.0281(7) Uani 1 1 d .
C47 C 0.5898(3) -0.0080(2) 0.1948(2) 0.0324(8) Uani 1 1 d .
H47 H 0.5956 0.0109 0.2433 0.039 Uiso 1 1 calc R
C48 C 0.5114(3) -0.0566(3) 0.2189(2) 0.0501(11) Uani 1 1 d .
H48A H 0.4476 -0.0187 0.2401 0.075 Uiso 1 1 calc R
H48B H 0.5313 -0.1051 0.2594 0.075 Uiso 1 1 calc R
H48C H 0.5052 -0.0770 0.1726 0.075 Uiso 1 1 calc R
C49 C 0.6907(3) -0.0672(3) 0.1637(3) 0.0550(12) Uani 1 1 d .
H49A H 0.6858 -0.0900 0.1183 0.083 Uiso 1 1 calc R
H49B H 0.7107 -0.1141 0.2055 0.083 Uiso 1 1 calc R
H49C H 0.7400 -0.0354 0.1473 0.083 Uiso 1 1 calc R
C50 C 0.4800(3) 0.3142(2) 0.1144(2) 0.0318(8) Uani 1 1 d .
H50 H 0.5236 0.3163 0.1498 0.038 Uiso 1 1 calc R
C51 C 0.3734(3) 0.3336(3) 0.1608(2) 0.0422(9) Uani 1 1 d .
H51A H 0.3293 0.3296 0.1282 0.063 Uiso 1 1 calc R
H51B H 0.3530 0.3911 0.1746 0.063 Uiso 1 1 calc R
H51C H 0.3699 0.2925 0.2092 0.063 Uiso 1 1 calc R
C52 C 0.4882(3) 0.3832(3) 0.0427(2) 0.0453(10) Uani 1 1 d .
H52A H 0.5550 0.3681 0.0109 0.068 Uiso 1 1 calc R
H52B H 0.4752 0.4378 0.0608 0.068 Uiso 1 1 calc R
H52C H 0.4397 0.3877 0.0105 0.068 Uiso 1 1 calc R
C53 C 0.7631(2) 0.2902(2) 0.07668(18) 0.0263(7) Uani 1 1 d .
H53 H 0.6908 0.2960 0.0841 0.032 Uiso 1 1 calc R
C54 C 0.7704(3) 0.4344(3) -0.0679(2) 0.0469(10) Uani 1 1 d .
H54A H 0.8281 0.3995 -0.0997 0.070 Uiso 1 1 calc R
H54B H 0.7703 0.4941 -0.0818 0.070 Uiso 1 1 calc R
H54C H 0.7097 0.4282 -0.0782 0.070 Uiso 1 1 calc R
C55 C 0.6739(3) 0.4772(3) 0.0941(2) 0.0472(10) Uani 1 1 d .
H55A H 0.6107 0.4777 0.0829 0.071 Uiso 1 1 calc R
H55B H 0.6836 0.5339 0.0769 0.071 Uiso 1 1 calc R
H55C H 0.6733 0.4615 0.1510 0.071 Uiso 1 1 calc R
C56 C 0.8981(3) 0.4070(3) 0.0525(3) 0.0538(12) Uani 1 1 d .
H56A H 0.9012 0.3964 0.1088 0.081 Uiso 1 1 calc R
H56B H 0.9042 0.4641 0.0300 0.081 Uiso 1 1 calc R
H56C H 0.9523 0.3649 0.0251 0.081 Uiso 1 1 calc R
C57 C 0.7683(4) 0.2324(3) -0.0802(2) 0.0537(12) Uani 1 1 d .
H57A H 0.6994 0.2304 -0.0640 0.081 Uiso 1 1 calc R
H57B H 0.8049 0.1901 -0.1156 0.081 Uiso 1 1 calc R
H57C H 0.7699 0.2891 -0.1079 0.081 Uiso 1 1 calc R
C58 C 0.9615(3) 0.2020(3) -0.0226(3) 0.0532(11) Uani 1 1 d .
H58A H 0.9686 0.2550 -0.0560 0.080 Uiso 1 1 calc R
H58B H 0.9948 0.1544 -0.0526 0.080 Uiso 1 1 calc R
H58C H 0.9915 0.1932 0.0240 0.080 Uiso 1 1 calc R
C59 C 0.8177(3) 0.0997(3) 0.0581(2) 0.0430(10) Uani 1 1 d .
H59A H 0.8445 0.0844 0.1070 0.064 Uiso 1 1 calc R
H59B H 0.8555 0.0583 0.0222 0.064 Uiso 1 1 calc R
H59C H 0.7481 0.0996 0.0705 0.064 Uiso 1 1 calc R
C60 C 1.2203(4) 0.2006(3) 0.0364(3) 0.0619(13) Uani 1 1 d .
H60A H 1.2888 0.1890 0.0075 0.093 Uiso 1 1 calc R
H60B H 1.1988 0.2578 0.0511 0.093 Uiso 1 1 calc R
H60C H 1.1773 0.1968 0.0028 0.093 Uiso 1 1 calc R
C61 C 1.2817(3) 0.1432(3) 0.1558(3) 0.0508(11) Uani 1 1 d .
H61A H 1.2727 0.1070 0.2069 0.076 Uiso 1 1 calc R
H61B H 1.2671 0.2021 0.1645 0.076 Uiso 1 1 calc R
H61C H 1.3502 0.1239 0.1282 0.076 Uiso 1 1 calc R
C62 C 1.2397(3) 0.0538(3) 0.0861(3) 0.0587(13) Uani 1 1 d .
H62A H 1.3092 0.0390 0.0578 0.070 Uiso 1 1 calc R
H62B H 1.1973 0.0554 0.0489 0.070 Uiso 1 1 calc R
C63 C 1.2280(3) -0.0149(3) 0.1545(3) 0.0602(13) Uani 1 1 d .
H63A H 1.2447 -0.0693 0.1339 0.072 Uiso 1 1 calc R
H63B H 1.2760 -0.0210 0.1884 0.072 Uiso 1 1 calc R
C64 C 1.1286(4) -0.0623(3) 0.2743(3) 0.0723(15) Uani 1 1 d .
H64A H 1.1461 -0.1192 0.2596 0.108 Uiso 1 1 calc R
H64B H 1.0626 -0.0499 0.3076 0.108 Uiso 1 1 calc R
H64C H 1.1771 -0.0600 0.3036 0.108 Uiso 1 1 calc R
C65 C 1.0555(3) -0.0030(3) 0.1599(3) 0.0544(11) Uani 1 1 d .
H65A H 1.0532 0.0408 0.1133 0.082 Uiso 1 1 calc R
H65B H 0.9902 0.0070 0.1943 0.082 Uiso 1 1 calc R
H65C H 1.0742 -0.0591 0.1432 0.082 Uiso 1 1 calc R
C66 C 1.1665(6) 0.6688(5) 0.3055(5) 0.120(3) Uiso 1 1 d .
H66A H 1.2001 0.6701 0.3472 0.180 Uiso 1 1 calc R
H66B H 1.1869 0.7056 0.2575 0.180 Uiso 1 1 calc R
H66C H 1.1843 0.6105 0.2942 0.180 Uiso 1 1 calc R
C67 C 1.0612(6) 0.6985(6) 0.3311(5) 0.130(3) Uiso 1 1 d .
H67A H 1.0274 0.6937 0.2903 0.156 Uiso 1 1 calc R
H67B H 1.0426 0.7593 0.3372 0.156 Uiso 1 1 calc R
C68 C 1.0280(5) 0.6505(5) 0.4055(4) 0.100(2) Uiso 1 1 d .
H68A H 1.0633 0.6555 0.4452 0.119 Uiso 1 1 calc R
H68B H 1.0488 0.5899 0.3986 0.119 Uiso 1 1 calc R
C69 C 0.9216(6) 0.6742(6) 0.4382(5) 0.127(3) Uiso 1 1 d .
H69A H 0.9027 0.7333 0.4493 0.153 Uiso 1 1 calc R
H69B H 0.8866 0.6747 0.3962 0.153 Uiso 1 1 calc R
C70 C 0.8848(7) 0.6259(6) 0.5059(6) 0.151(3) Uiso 1 1 d .
H70A H 0.9207 0.6251 0.5476 0.181 Uiso 1 1 calc R
H70B H 0.9038 0.5669 0.4945 0.181 Uiso 1 1 calc R
C71 C 0.7729(6) 0.6495(6) 0.5425(5) 0.129(3) Uiso 1 1 d .
H71A H 0.7466 0.7113 0.5392 0.194 Uiso 1 1 calc R
H71B H 0.7637 0.6234 0.5980 0.194 Uiso 1 1 calc R
H71C H 0.7377 0.6285 0.5134 0.194 Uiso 1 1 calc R

loop_
_atom_site_aniso_label
_atom_site_aniso_U_11
_atom_site_aniso_U_22
_atom_site_aniso_U_33
_atom_site_aniso_U_23
_atom_site_aniso_U_13
_atom_site_aniso_U_12
Sn1 0.02589(12) 0.02263(13) 0.02328(12) -0.00262(9) -0.00724(9) -0.00647(9)
Ga1 0.0303(2) 0.0209(2) 0.02436(19) -0.00281(15) -0.00703(15) -0.00703(16)
Ga2 0.02809(19) 0.0228(2) 0.01914(18) -0.00090(14) -0.00582(14) -0.00958(15)
K1 0.0284(4) 0.0420(5) 0.0434(5) -0.0180(4) -0.0043(3) -0.0072(4)
Si1 0.0427(6) 0.0314(6) 0.0299(5) 0.0042(4) -0.0113(4) -0.0165(5)
Si2 0.0364(6) 0.0371(6) 0.0267(5) -0.0074(4) -0.0030(4) -0.0128(5)
N1 0.0306(15) 0.0226(15) 0.0244(14) -0.0044(11) -0.0073(12) -0.0069(12)
N2 0.0362(16) 0.0226(16) 0.0302(15) -0.0034(12) -0.0086(13) -0.0049(13)
N3 0.0277(15) 0.0267(16) 0.0211(13) -0.0024(11) -0.0039(11) -0.0093(12)
N4 0.0266(14) 0.0291(16) 0.0209(13) -0.0048(11) -0.0059(11) -0.0079(12)
N5 0.0372(18) 0.050(2) 0.0404(18) -0.0098(16) -0.0026(14) -0.0171(16)
N6 0.047(2) 0.035(2) 0.0470(19) -0.0086(15) -0.0071(16) -0.0103(16)
C1 0.044(2) 0.025(2) 0.0269(17) -0.0066(14) -0.0076(15) -0.0118(17)
C2 0.046(2) 0.024(2) 0.0297(18) -0.0108(15) -0.0076(16) -0.0077(17)
C3 0.0322(18) 0.0268(19) 0.0228(16) -0.0059(14) -0.0093(14) -0.0082(15)
C4 0.0328(19) 0.030(2) 0.0312(18) -0.0045(15) -0.0087(15) -0.0116(16)
C5 0.036(2) 0.039(2) 0.036(2) -0.0037(17) -0.0063(16) -0.0180(18)
C6 0.032(2) 0.041(2) 0.038(2) -0.0023(17) -0.0118(16) -0.0064(17)
C7 0.038(2) 0.035(2) 0.0329(19) 0.0038(16) -0.0124(16) -0.0077(17)
C8 0.038(2) 0.030(2) 0.0260(17) 0.0012(15) -0.0074(15) -0.0097(16)
C9 0.038(2) 0.035(2) 0.041(2) 0.0023(17) -0.0075(17) -0.0141(18)
C10 0.088(4) 0.041(3) 0.070(3) -0.001(2) -0.021(3) -0.032(3)
C11 0.041(2) 0.055(3) 0.049(2) 0.013(2) -0.0123(19) -0.019(2)
C12 0.034(2) 0.039(2) 0.0324(19) 0.0100(16) -0.0046(16) -0.0098(17)
C13 0.081(4) 0.109(5) 0.077(4) -0.031(3) 0.009(3) -0.071(4)
C14 0.117(4) 0.120(5) 0.042(3) -0.008(3) 0.003(3) -0.083(4)
C15 0.043(2) 0.025(2) 0.0324(19) -0.0076(15) -0.0059(16) -0.0050(16)
C16 0.050(2) 0.023(2) 0.037(2) -0.0036(16) -0.0123(17) -0.0019(17)
C17 0.066(3) 0.027(2) 0.052(3) 0.0024(19) -0.014(2) -0.005(2)
C18 0.055(3) 0.040(3) 0.065(3) 0.002(2) -0.026(2) 0.009(2)
C19 0.040(2) 0.044(3) 0.063(3) -0.007(2) -0.018(2) 0.000(2)
C20 0.039(2) 0.034(2) 0.044(2) -0.0107(18) -0.0092(17) -0.0016(18)
C21 0.054(3) 0.022(2) 0.049(2) 0.0011(17) -0.0118(19) -0.0099(18)
C22 0.076(4) 0.053(3) 0.083(4) -0.018(3) -0.022(3) -0.024(3)
C23 0.073(4) 0.084(4) 0.057(3) -0.004(3) 0.000(3) -0.040(3)
C24 0.039(2) 0.037(2) 0.053(2) -0.0130(19) -0.0070(19) -0.0068(18)
C25 0.076(4) 0.057(3) 0.061(3) -0.018(2) 0.004(3) -0.016(3)
C26 0.088(4) 0.076(4) 0.064(3) -0.030(3) -0.001(3) -0.042(3)
C27 0.0287(18) 0.035(2) 0.0235(17) -0.0063(14) 0.0007(14) -0.0110(16)
C28 0.0259(18) 0.035(2) 0.0285(18) -0.0071(15) -0.0020(14) -0.0120(16)
C29 0.0275(17) 0.0284(19) 0.0206(16) -0.0006(13) -0.0026(13) -0.0138(15)
C30 0.0322(18) 0.0259(19) 0.0243(17) -0.0001(14) -0.0047(14) -0.0129(15)
C31 0.043(2) 0.029(2) 0.0308(19) 0.0047(15) -0.0107(16) -0.0138(17)
C32 0.045(2) 0.048(3) 0.0214(17) 0.0065(16) -0.0104(16) -0.021(2)
C33 0.046(2) 0.044(2) 0.0214(17) -0.0062(16) -0.0086(16) -0.0176(19)
C34 0.0308(18) 0.034(2) 0.0230(17) -0.0044(14) -0.0008(14) -0.0140(16)
C35 0.042(2) 0.0226(19) 0.0282(18) -0.0039(14) -0.0056(15) -0.0077(16)
C36 0.072(3) 0.045(3) 0.039(2) -0.0098(19) -0.006(2) -0.030(2)
C37 0.050(3) 0.061(3) 0.055(3) -0.025(2) 0.000(2) -0.011(2)
C38 0.041(2) 0.036(2) 0.0286(18) -0.0097(16) -0.0057(16) -0.0114(17)
C39 0.058(3) 0.049(3) 0.072(3) -0.012(2) 0.017(3) -0.011(2)
C40 0.055(3) 0.034(3) 0.086(3) 0.000(2) -0.009(2) -0.018(2)
C41 0.0223(16) 0.033(2) 0.0222(16) -0.0054(14) -0.0037(13) -0.0124(15)
C42 0.0262(17) 0.036(2) 0.0268(17) -0.0068(15) -0.0035(14) -0.0131(15)
C43 0.036(2) 0.044(2) 0.0298(19) -0.0157(17) -0.0031(15) -0.0158(18)
C44 0.041(2) 0.056(3) 0.0246(18) -0.0083(18) -0.0072(16) -0.018(2)
C45 0.036(2) 0.045(2) 0.0237(18) 0.0014(16) -0.0085(15) -0.0146(18)
C46 0.0264(17) 0.036(2) 0.0249(17) -0.0010(15) -0.0098(14) -0.0115(15)
C47 0.041(2) 0.027(2) 0.0311(19) -0.0068(15) -0.0057(16) -0.0109(16)
C48 0.060(3) 0.054(3) 0.041(2) -0.001(2) -0.006(2) -0.030(2)
C49 0.057(3) 0.035(3) 0.057(3) 0.004(2) -0.004(2) -0.003(2)
C50 0.0299(19) 0.030(2) 0.0364(19) 0.0033(15) -0.0143(15) -0.0093(16)
C51 0.032(2) 0.038(2) 0.058(3) -0.0100(19) -0.0107(18) -0.0069(18)
C52 0.047(2) 0.037(2) 0.054(2) 0.0106(19) -0.025(2) -0.0141(19)
C53 0.0280(17) 0.032(2) 0.0203(16) -0.0007(14) -0.0050(13) -0.0124(15)
C54 0.062(3) 0.043(3) 0.033(2) 0.0076(18) -0.0092(19) -0.020(2)
C55 0.066(3) 0.039(2) 0.035(2) -0.0031(18) -0.023(2) -0.004(2)
C56 0.059(3) 0.056(3) 0.058(3) 0.006(2) -0.017(2) -0.037(2)
C57 0.076(3) 0.056(3) 0.035(2) -0.012(2) -0.019(2) -0.017(2)
C58 0.043(2) 0.059(3) 0.055(3) -0.018(2) 0.007(2) -0.018(2)
C59 0.051(2) 0.042(3) 0.040(2) -0.0098(18) -0.0077(18) -0.017(2)
C60 0.055(3) 0.078(4) 0.050(3) 0.002(2) -0.003(2) -0.027(3)
C61 0.040(2) 0.067(3) 0.052(3) -0.017(2) -0.0027(19) -0.024(2)
C62 0.054(3) 0.070(4) 0.056(3) -0.035(3) 0.018(2) -0.027(3)
C63 0.047(3) 0.041(3) 0.091(4) -0.026(3) -0.006(2) -0.004(2)
C64 0.100(4) 0.058(3) 0.068(3) 0.007(3) -0.030(3) -0.034(3)
C65 0.053(3) 0.056(3) 0.055(3) -0.016(2) -0.009(2) -0.013(2)

loop_
_atom_type_symbol
_atom_type_description
_atom_type_scat_dispersion_real
_atom_type_scat_dispersion_imag
_atom_type_scat_source
C C 0.0033 0.0016 'International Tables Vol C Tables 4.2.6.8 and 6.1.1.4'
H H 0.0000 0.0000 'International Tables Vol C Tables 4.2.6.8 and 6.1.1.4'
N N 0.0061 0.0033 'International Tables Vol C Tables 4.2.6.8 and 6.1.1.4'
Si Si 0.0817 0.0704 'International Tables Vol C Tables 4.2.6.8 and 6.1.1.4'
Ga Ga 0.2307 1.6083 'International Tables Vol C Tables 4.2.6.8 and 6.1.1.4'
Sn Sn -0.6537 1.4246 'International Tables Vol C Tables 4.2.6.8 and 6.1.1.4'
K K 0.2009 0.2494 'International Tables Vol C Tables 4.2.6.8 and 6.1.1.4'

loop_
_geom_angle_atom_site_label_1
_geom_angle_atom_site_label_2
_geom_angle_atom_site_label_3
_geom_angle
C53 Sn1 Ga2 98.11(8)
C53 Sn1 Ga1 108.57(9)
Ga2 Sn1 Ga1 96.009(16)
C53 Sn1 K1 123.22(8)
Ga2 Sn1 K1 134.39(2)
Ga1 Sn1 K1 88.767(19)
N2 Ga1 N1 86.73(12)
N2 Ga1 Sn1 155.80(9)
N1 Ga1 Sn1 117.35(8)
N3 Ga2 N4 87.51(11)
N3 Ga2 Sn1 138.80(8)
N4 Ga2 Sn1 133.38(8)
N5 K1 N6 65.11(10)
N5 K1 C8 143.10(10)
N6 K1 C8 121.85(10)
N5 K1 C7 120.08(10)
N6 K1 C7 106.17(10)
C8 K1 C7 25.69(9)
N5 K1 C3 136.62(9)
N6 K1 C3 147.60(10)
C8 K1 C3 25.77(9)
C7 K1 C3 45.06(9)
N5 K1 C4 110.96(9)
N6 K1 C4 154.18(10)
C8 K1 C4 45.18(9)
C7 K1 C4 51.98(10)
C3 K1 C4 25.73(8)
N5 K1 C6 98.39(10)
N6 K1 C6 110.12(10)
C8 K1 C6 44.75(9)
C7 K1 C6 25.06(9)
C3 K1 C6 52.02(9)
C4 K1 C6 44.11(9)
N5 K1 C5 94.65(9)
N6 K1 C5 130.52(10)
C8 K1 C5 51.81(9)
C7 K1 C5 43.90(10)
C3 K1 C5 44.44(9)
C4 K1 C5 24.87(9)
C6 K1 C5 24.68(10)
N5 K1 Sn1 124.02(7)
N6 K1 Sn1 107.45(7)
C8 K1 Sn1 90.11(7)
C7 K1 Sn1 115.23(7)
C3 K1 Sn1 80.59(6)
C4 K1 Sn1 95.76(7)
C6 K1 Sn1 132.19(7)
C5 K1 Sn1 120.62(7)
C53 Si1 C55 109.82(18)
C53 Si1 C56 111.64(18)
C55 Si1 C56 109.2(2)
C53 Si1 C54 113.71(17)
C55 Si1 C54 105.99(19)
C56 Si1 C54 106.2(2)
C53 Si2 C59 112.33(16)
C53 Si2 C58 110.97(18)
C59 Si2 C58 107.7(2)
C53 Si2 C57 111.01(18)
C59 Si2 C57 105.55(19)
C58 Si2 C57 109.1(2)
C1 N1 C3 117.0(3)
C1 N1 Ga1 109.1(2)
C3 N1 Ga1 131.2(2)
C2 N2 C15 117.1(3)
C2 N2 Ga1 109.5(2)
C15 N2 Ga1 131.8(2)
C27 N3 C29 115.2(3)
C27 N3 Ga2 108.8(2)
C29 N3 Ga2 130.7(2)
C28 N4 C41 117.6(3)
C28 N4 Ga2 108.6(2)
C41 N4 Ga2 131.8(2)
C62 N5 C61 111.9(4)
C62 N5 C60 109.5(3)
C61 N5 C60 108.4(3)
C62 N5 K1 112.7(2)
C61 N5 K1 93.8(2)
C60 N5 K1 119.5(3)
C64 N6 C63 110.3(4)
C64 N6 C65 109.3(4)
C63 N6 C65 111.8(3)
C64 N6 K1 115.6(3)
C63 N6 K1 111.4(2)
C65 N6 K1 98.0(3)
C2 C1 N1 117.0(3)
C1 C2 N2 117.6(3)
C8 C3 N1 121.1(3)
C8 C3 C4 119.2(3)
N1 C3 C4 119.7(3)
C8 C3 K1 75.44(19)
N1 C3 K1 117.18(18)
C4 C3 K1 78.99(19)
C5 C4 C3 119.1(3)
C5 C4 C9 119.3(3)
C3 C4 C9 121.6(3)
C5 C4 K1 78.7(2)
C3 C4 K1 75.28(19)
C9 C4 K1 116.0(2)
C6 C5 C4 121.3(3)
C6 C5 K1 76.7(2)
C4 C5 K1 76.5(2)
C5 C6 C7 119.6(4)
C5 C6 K1 78.6(2)
C7 C6 K1 74.4(2)
C6 C7 C8 121.0(3)
C6 C7 K1 80.5(2)
C8 C7 K1 76.4(2)
C7 C8 C3 119.7(3)
C7 C8 C12 119.4(3)
C3 C8 C12 120.9(3)
C7 C8 K1 77.9(2)
C3 C8 K1 78.80(19)
C12 C8 K1 113.0(2)
C4 C9 C11 111.7(3)
C4 C9 C10 111.3(3)
C11 C9 C10 110.4(3)
C14 C12 C13 110.2(4)
C14 C12 C8 112.0(3)
C13 C12 C8 112.1(3)
C20 C15 C16 120.6(4)
C20 C15 N2 119.7(3)
C16 C15 N2 119.7(3)
C17 C16 C15 118.6(4)
C17 C16 C21 119.0(4)
C15 C16 C21 122.4(3)
C18 C17 C16 121.5(4)
C17 C18 C19 119.8(4)
C18 C19 C20 121.1(4)
C19 C20 C15 118.4(4)
C19 C20 C24 119.8(4)
C15 C20 C24 121.8(4)
C23 C21 C16 112.3(4)
C23 C21 C22 109.8(4)
C16 C21 C22 110.9(4)
C20 C24 C25 111.5(4)
C20 C24 C26 111.7(4)
C25 C24 C26 110.7(4)
C28 C27 N3 117.3(3)
C27 C28 N4 117.7(3)
C30 C29 C34 120.4(3)
C30 C29 N3 119.0(3)
C34 C29 N3 120.5(3)
C31 C30 C29 119.2(3)
C31 C30 C35 118.9(3)
C29 C30 C35 121.9(3)
C30 C31 C32 120.7(4)
C33 C32 C31 119.9(3)
C32 C33 C34 121.7(3)
C33 C34 C29 118.0(3)
C33 C34 C38 119.8(3)
C29 C34 C38 122.2(3)
C30 C35 C36 112.2(3)
C30 C35 C37 111.4(3)
C36 C35 C37 111.0(3)
C34 C38 C40 110.9(3)
C34 C38 C39 111.8(3)
C40 C38 C39 108.4(3)
C46 C41 C42 120.1(3)
C46 C41 N4 119.5(3)
C42 C41 N4 120.3(3)
C43 C42 C41 118.2(3)
C43 C42 C47 118.8(3)
C41 C42 C47 122.9(3)
C44 C43 C42 121.8(4)
C43 C44 C45 119.8(3)
C44 C45 C46 121.5(3)
C45 C46 C41 118.6(3)
C45 C46 C50 121.1(3)
C41 C46 C50 120.2(3)
C42 C47 C49 112.0(3)
C42 C47 C48 111.5(3)
C49 C47 C48 110.0(3)
C46 C50 C51 109.6(3)
C46 C50 C52 114.0(3)
C51 C50 C52 109.8(3)
Si1 C53 Si2 117.02(17)
Si1 C53 Sn1 113.66(15)
Si2 C53 Sn1 107.80(16)
N5 C62 C63 114.4(4)
N6 C63 C62 114.4(4)
C66 C67 C68 111.7(8)
C67 C68 C69 117.3(7)
C70 C69 C68 119.7(8)
C69 C70 C71 121.1(9)

loop_
_geom_bond_atom_site_label_1
_geom_bond_atom_site_label_2
_geom_bond_distance
Sn1 C53 2.259(3)
Sn1 Ga2 2.6361(5)
Sn1 Ga1 2.6610(6)
Sn1 K1 3.5082(10)
Ga1 N2 1.895(3)
Ga1 N1 1.916(3)
Ga2 N3 1.901(3)
Ga2 N4 1.902(3)
K1 N5 2.769(3)
K1 N6 2.784(3)
K1 C8 3.127(3)
K1 C7 3.146(4)
K1 C3 3.169(3)
K1 C4 3.217(3)
K1 C6 3.222(4)
K1 C5 3.244(4)
Si1 C53 1.858(4)
Si1 C55 1.860(4)
Si1 C56 1.877(4)
Si1 C54 1.882(4)
Si2 C53 1.867(3)
Si2 C59 1.874(4)
Si2 C58 1.875(4)
Si2 C57 1.883(4)
N1 C1 1.399(4)
N1 C3 1.415(4)
N2 C2 1.402(4)
N2 C15 1.435(5)
N3 C27 1.401(4)
N3 C29 1.433(4)
N4 C28 1.400(4)
N4 C41 1.427(4)
N5 C62 1.454(5)
N5 C61 1.461(5)
N5 C60 1.466(6)
N6 C64 1.457(6)
N6 C63 1.464(5)
N6 C65 1.464(5)
C1 C2 1.332(5)
C3 C8 1.404(5)
C3 C4 1.423(5)
C4 C5 1.391(5)
C4 C9 1.519(5)
C5 C6 1.382(5)
C6 C7 1.383(5)
C7 C8 1.395(5)
C8 C12 1.522(5)
C9 C11 1.529(5)
C9 C10 1.534(6)
C12 C14 1.493(6)
C12 C13 1.497(6)
C15 C20 1.406(5)
C15 C16 1.410(5)
C16 C17 1.387(6)
C16 C21 1.523(6)
C17 C18 1.377(6)
C18 C19 1.381(6)
C19 C20 1.400(6)
C20 C24 1.512(6)
C21 C23 1.522(6)
C21 C22 1.527(6)
C24 C25 1.514(6)
C24 C26 1.520(6)
C27 C28 1.336(5)
C29 C30 1.411(5)
C29 C34 1.412(4)
C30 C31 1.390(5)
C30 C35 1.519(5)
C31 C32 1.390(5)
C32 C33 1.374(5)
C33 C34 1.400(5)
C34 C38 1.514(5)
C35 C36 1.524(5)
C35 C37 1.526(5)
C38 C40 1.525(5)
C38 C39 1.535(5)
C41 C46 1.412(5)
C41 C42 1.413(5)
C42 C43 1.401(5)
C42 C47 1.524(5)
C43 C44 1.366(5)
C44 C45 1.376(5)
C45 C46 1.395(5)
C46 C50 1.514(5)
C47 C49 1.533(5)
C47 C48 1.534(5)
C50 C51 1.533(5)
C50 C52 1.535(5)
C62 C63 1.501(7)
C66 C67 1.438(10)
C67 C68 1.450(10)
C68 C69 1.467(9)
C69 C70 1.389(11)
C70 C71 1.551(11)
